data_7200060
loop_
_publ_author_name
'Kendrick, John'
'Gourlay, Matthew D.'
'Neumann, Marcus A.'
'Leusen, Frank J. J.'

_publ_section_title
;
 Predicting spontaneous racemate resolution using recent developments in
 crystal structure prediction
;
_journal_issue 11
_journal_name_full CrystEngComm
_journal_page_first 2391
_journal_page_last 2399
_journal_paper_doi 10.1039/b909038j
_journal_volume 11
_journal_year 2009
_space_group_IT_number 19
_symmetry_cell_setting orthorhombic
_symmetry_Int_Tables_number 19
_symmetry_space_group_name_Hall 'P 2ac 2ab'
_symmetry_space_group_name_H-M 'P 21 21 21'
_cell_angle_alpha 90.000000
_cell_angle_beta 90.000000
_cell_angle_gamma 90.000000
_cell_length_a 14.538435
_cell_length_b 4.648871
_cell_length_c 7.697594
_cell_volume 520.260
_cod_data_source_file 4HMO_enantiopure.cif
_cod_data_source_block 4HMO_E_18
_cod_original_sg_symbol_H-M 'P 2_1 2_1 2_1'
_cod_struct_determination_method theoretical
_cod_database_code 7200060

loop_
_symmetry_equiv_pos_site_id
_symmetry_equiv_pos_as_xyz
1 x,y,z
2 -x+1/2,-y,z+1/2
3 -x,y+1/2,-z+1/2
4 x+1/2,-y+1/2,-z

loop_
_atom_site_label
_atom_site_type_symbol
_atom_site_fract_x
_atom_site_fract_y
_atom_site_fract_z
C46 C 1.612342 0.458717 -0.005876
C47 C 1.614332 0.514756 -0.203185
O48 O 1.697874 0.373322 -0.265047
C49 C 1.728707 0.195460 -0.137809
N50 N 1.678920 0.225246 0.007219
O51 O 1.794371 0.029230 -0.165936
C52 C 1.517220 0.371835 0.058555
O53 O 1.455403 0.593554 0.004962
H54 H 1.636619 0.646871 0.067446
H55 H 1.393593 0.551304 0.052348
H56 H 1.618488 0.742084 -0.238346
H57 H 1.695522 0.125354 0.122880
H58 H 1.498513 0.161949 0.002024
H59 H 1.556537 0.412554 -0.270470
H60 H 1.518157 0.348245 0.201059
